data_1566152
loop_
_publ_author_name
'Guo, Rui'
'Zhang, Xin'
'Li, Tong'
'Li, Qianli'
'Ruiz, David A.'
'Liu, Liu Leo'
'Tung, Chen-Ho'
'Kong, Lingbing'

_publ_section_title
;
 Unraveling the reactivity of a cationic iminoborane: avenues to unusual
 boron cations
;
_journal_issue 8
_journal_name_full 'Chemical Science'
_journal_page_first 2303
_journal_page_last 2309
_journal_paper_doi 10.1039/D2SC00002D
_journal_volume 13
_journal_year 2022
_chemical_formula_moiety 'C29 H49 B Cl N3'
_chemical_formula_sum 'C29 H49 B Cl N3'
_chemical_formula_weight 485.97
_space_group_crystal_system orthorhombic
_space_group_IT_number 33
_space_group_name_Hall 'P 2c -2n'
_space_group_name_H-M_alt 'P n a 21'
_atom_sites_solution_hydrogens geom
_atom_sites_solution_primary dual
_audit_creation_date 2021-04-16
_audit_creation_method
;
Olex2 1.3
(compiled 2020.11.12 svn.r5f609507 for OlexSys, GUI svn.r6272)
;
_audit_update_record
;
2021-04-16 deposited with the CCDC.	2022-01-26 downloaded from the CCDC.
;
_cell_angle_alpha 90
_cell_angle_beta 90
_cell_angle_gamma 90
_cell_formula_units_Z 4
_cell_length_a 16.7035(10)
_cell_length_b 10.0800(6)
_cell_length_c 17.6907(7)
_cell_measurement_reflns_used 2304
_cell_measurement_temperature 173.00(10)
_cell_measurement_theta_max 73.5960
_cell_measurement_theta_min 4.9920
_cell_volume 2978.6(3)
_computing_cell_refinement 'CrysAlisPro 1.171.40.84a (Rigaku OD, 2020)'
_computing_data_collection 'CrysAlisPro 1.171.40.84a (Rigaku OD, 2020)'
_computing_data_reduction 'CrysAlisPro 1.171.40.84a (Rigaku OD, 2020)'
_computing_molecular_graphics 'Olex2 1.3 (Dolomanov et al., 2009)'
_computing_publication_material 'Olex2 1.3 (Dolomanov et al., 2009)'
_computing_structure_refinement 'SHELXL 2018/3 (Sheldrick, 2015)'
_computing_structure_solution 'SHELXT 2018/2 (Sheldrick, 2018)'
_diffrn_ambient_temperature 173.00(10)
_diffrn_detector 'Hybrid Pixel Array Detector'
_diffrn_detector_area_resol_mean 10.0000
_diffrn_detector_type HyPix
_diffrn_measured_fraction_theta_full 0.982
_diffrn_measured_fraction_theta_max 0.911
_diffrn_measurement_details
;
List of Runs (angles in degrees, time in seconds):

  # Type    Start    End  Width  t~exp~   \w     \q     \k     \f   Frames
#--------------------------------------------------------------------------
  1  \w     34.00  66.00   1.00    1.20    --  106.49 -57.00 120.00   32
  2  \w     40.00  66.00   1.00    1.20    --  106.49 -57.00  90.00   26
  3  \w     40.00  66.00   1.00    1.20    --  106.49 -57.00 -30.00   26
  4  \w     34.00  59.00   1.00    1.20    --  106.49 -53.00-162.00   25
  5  \w    -25.00  27.00   1.00    0.36    --   48.45 -19.00-150.00   52
  6  \w   -115.00 -55.00   1.00    0.36    --  -48.45 -53.00-162.00   60
  7  \w   -159.00-113.00   1.00    1.20    --  -86.25-110.00 -32.00   46
  8  \w    -58.00 -18.00   1.00    1.20    --  -86.25  53.00 -17.00   40
  9  \w    -40.00 -13.00   1.00    1.20    --  -86.25  38.00-120.00   27
 10  \w    -54.00 -18.00   1.00    1.20    --  -86.25  71.00-179.00   36
 11  \w    -87.00 -60.00   1.00    1.20    --  -86.25  71.00-179.00   27
 12  \w     53.00 103.00   1.00    1.20    --  106.49 -99.00 -30.00   50
;
_diffrn_measurement_device 'four-circle diffractometer'
_diffrn_measurement_device_type 'XtaLAB Synergy, Dualflex, HyPix'
_diffrn_measurement_method '\w scans'
_diffrn_orient_matrix_type 'CrysAlisPro convention (1999,Acta A55,543-557)'
_diffrn_orient_matrix_UB_11 -0.0307951000
_diffrn_orient_matrix_UB_12 0.1440247000
_diffrn_orient_matrix_UB_13 0.0001527000
_diffrn_orient_matrix_UB_21 0.0667213000
_diffrn_orient_matrix_UB_22 0.0394032000
_diffrn_orient_matrix_UB_23 -0.0559392000
_diffrn_orient_matrix_UB_31 -0.0557714000
_diffrn_orient_matrix_UB_32 -0.0323985000
_diffrn_orient_matrix_UB_33 -0.0667451000
_diffrn_radiation_monochromator mirror
_diffrn_radiation_probe x-ray
_diffrn_radiation_type 'Cu K\a'
_diffrn_radiation_wavelength 1.54184
_diffrn_reflns_av_R_equivalents 0.0733
_diffrn_reflns_av_unetI/netI 0.0960
_diffrn_reflns_Laue_measured_fraction_full 0.982
_diffrn_reflns_Laue_measured_fraction_max 0.911
_diffrn_reflns_limit_h_max 15
_diffrn_reflns_limit_h_min -20
_diffrn_reflns_limit_k_max 10
_diffrn_reflns_limit_k_min -12
_diffrn_reflns_limit_l_max 12
_diffrn_reflns_limit_l_min -21
_diffrn_reflns_number 8994
_diffrn_reflns_point_group_measured_fraction_full 0.750
_diffrn_reflns_point_group_measured_fraction_max 0.681
_diffrn_reflns_theta_full 67.684
_diffrn_reflns_theta_max 76.647
_diffrn_reflns_theta_min 5.000
_diffrn_source 'micro-focus sealed X-ray tube'
_diffrn_source_type 'PhotonJet (Cu) X-ray Source'
_exptl_absorpt_coefficient_mu 1.268
_exptl_absorpt_correction_T_max 1.00000
_exptl_absorpt_correction_T_min 0.60226
_exptl_absorpt_correction_type multi-scan
_exptl_absorpt_process_details
;
CrysAlisPro 1.171.40.84a (Rigaku Oxford Diffraction, 2020)
Empirical absorption correction using spherical harmonics,
implemented in SCALE3 ABSPACK scaling algorithm.
;
_exptl_crystal_colour colourless
_exptl_crystal_colour_primary colourless
_exptl_crystal_density_diffrn 1.084
_exptl_crystal_description block
_exptl_crystal_F_000 1064
_exptl_crystal_size_max 0.3
_exptl_crystal_size_mid 0.3
_exptl_crystal_size_min 0.2
_refine_diff_density_max 0.330
_refine_diff_density_min -0.252
_refine_diff_density_rms 0.052
_refine_ls_abs_structure_details
;
 Flack x determined using 828 quotients [(I+)-(I-)]/[(I+)+(I-)]
 (Parsons, Flack and Wagner, Acta Cryst. B69 (2013) 249-259).
;
_refine_ls_abs_structure_Flack 0.01(3)
_refine_ls_extinction_method none
_refine_ls_goodness_of_fit_ref 1.028
_refine_ls_hydrogen_treatment constr
_refine_ls_matrix_type full
_refine_ls_number_parameters 353
_refine_ls_number_reflns 4268
_refine_ls_number_restraints 103
_refine_ls_restrained_S_all 1.025
_refine_ls_R_factor_all 0.0746
_refine_ls_R_factor_gt 0.0594
_refine_ls_shift/su_max 0.000
_refine_ls_shift/su_mean 0.000
_refine_ls_structure_factor_coef Fsqd
_refine_ls_weighting_details 'w=1/[\s^2^(Fo^2^)+(0.0743P)^2^+0.4025P] where P=(Fo^2^+2Fc^2^)/3'
_refine_ls_weighting_scheme calc
_refine_ls_wR_factor_gt 0.1394
_refine_ls_wR_factor_ref 0.1488
_reflns_Friedel_coverage 0.446
_reflns_Friedel_fraction_full 0.500
_reflns_Friedel_fraction_max 0.434
_reflns_number_gt 3541
_reflns_number_total 4268
_reflns_threshold_expression 'I > 2\s(I)'
_cod_data_source_file d2sc00002d2.cif
_cod_data_source_block klb-110
_cod_depositor_comments 'Adding full bibliography for 1566151--1566160.cif.'
_cod_database_code 1566152
_shelx_shelxl_version_number 2018/3
_chemical_oxdiff_formula CNB
_shelx_space_group_comment
;
The symmetry employed for this shelxl refinement is uniquely defined
by the following loop, which should always be used as a source of
symmetry information in preference to the above space-group names.
They are only intended as comments.
;
_shelx_estimated_absorpt_t_max 0.786
_shelx_estimated_absorpt_t_min 0.702
_reflns_odcompleteness_completeness 98.28
_reflns_odcompleteness_iscentric 1
_reflns_odcompleteness_theta 66.97
_olex2_refinement_description
;
1. Fixed Uiso
 At 1.2 times of:
  All C(H) groups
 At 1.5 times of:
  All C(H,H,H) groups
2. Restrained distances
 C17A-C15 = C17B-C15 = C18A-C15 = C18B-C15 = C16A-C15 = C16B-C15
 1.54 with sigma of 0.02
3. Uiso/Uaniso restraints and constraints
C15 \\sim C16A \\sim C17A \\sim C18A \\sim C16B \\sim C17B \\sim C18B: within
1.7A with sigma of 0.01 and sigma for terminal atoms of 0.02 within 1.7A
Uanis(C15) \\sim Ueq, Uanis(C17A) \\sim Ueq, Uanis(C18A) \\sim Ueq, Uanis(C16A)
\\sim Ueq, Uanis(C16B) \\sim Ueq, Uanis(C17B) \\sim Ueq, Uanis(C18B) \\sim Ueq:
with sigma of 0.01 and sigma for terminal atoms of 0.02
4. Others
 Sof(C16B)=Sof(H16D)=Sof(H16E)=Sof(H16F)=Sof(C17B)=Sof(H17D)=Sof(H17E)=
 Sof(H17F)=Sof(C18B)=Sof(H18D)=Sof(H18E)=Sof(H18F)=1-FVAR(1)
 Sof(C16A)=Sof(H16A)=Sof(H16B)=Sof(H16C)=Sof(C17A)=Sof(H17A)=Sof(H17B)=
 Sof(H17C)=Sof(C18A)=Sof(H18A)=Sof(H18B)=Sof(H18C)=FVAR(1)
5.a Ternary CH refined with riding coordinates:
 C24(H24), C27(H27)
5.b Aromatic/amide H refined with riding coordinates:
 C3(H3), C5(H5)
5.c Idealised Me refined as rotating group:
 C8(H8A,H8B,H8C), C9(H9A,H9B,H9C), C10(H10A,H10B,H10C), C12(H12A,H12B,H12C),
 C13(H13A,H13B,H13C), C14(H14A,H14B,H14C), C22(H22A,H22B,H22C), C23(H23A,H23B,
 H23C), C25(H25A,H25B,H25C), C26(H26A,H26B,H26C), C28(H28A,H28B,H28C), C29(H29A,
 H29B,H29C), C16A(H16A,H16B,H16C), C17A(H17A,H17B,H17C), C18A(H18A,H18B,H18C),
 C16B(H16D,H16E,H16F), C17B(H17D,H17E,H17F), C18B(H18D,H18E,H18F)
;
_olex2_submission_special_instructions 'No special instructions were received'
_oxdiff_exptl_absorpt_empirical_details
;
Empirical correction (ABSPACK) includes:
- Absorption correction using spherical harmonics
- Frame scaling
;
_oxdiff_exptl_absorpt_empirical_full_max 2.809
_oxdiff_exptl_absorpt_empirical_full_min 0.570

loop_
_space_group_symop_operation_xyz
'x, y, z'
'-x, -y, z+1/2'
'x+1/2, -y+1/2, z'
'-x+1/2, y+1/2, z+1/2'

loop_
_atom_site_label
_atom_site_type_symbol
_atom_site_fract_x
_atom_site_fract_y
_atom_site_fract_z
_atom_site_U_iso_or_equiv
_atom_site_adp_type
_atom_site_occupancy
_atom_site_site_symmetry_order
_atom_site_calc_flag
_atom_site_refinement_flags_posn
_atom_site_refinement_flags_adp
_atom_site_refinement_flags_occupancy
_atom_site_disorder_assembly
_atom_site_disorder_group
Cl1 Cl 0.53811(7) 0.48919(12) 0.46893(7) 0.0355(3) Uani 1 1 d . . . . .
N1 N 0.3810(2) 0.4142(3) 0.51792(19) 0.0220(8) Uani 1 1 d . . . . .
N2 N 0.5392(2) 0.2421(4) 0.61159(19) 0.0226(8) Uani 1 1 d . . . . .
N3 N 0.5067(2) 0.4191(4) 0.67279(19) 0.0245(8) Uani 1 1 d . . . . .
C1 C 0.3277(2) 0.4476(4) 0.4611(2) 0.0203(8) Uani 1 1 d . . . . .
C2 C 0.3054(3) 0.3507(4) 0.4052(2) 0.0226(9) Uani 1 1 d . . . . .
C3 C 0.2565(3) 0.3922(4) 0.3450(2) 0.0246(9) Uani 1 1 d . . . . .
H3 H 0.244261 0.329715 0.306532 0.029 Uiso 1 1 calc R U . . .
C4 C 0.2251(3) 0.5186(4) 0.3385(2) 0.0238(9) Uani 1 1 d . . . . .
C5 C 0.2397(3) 0.6046(4) 0.3982(2) 0.0238(9) Uani 1 1 d . . . . .
H5 H 0.215297 0.689727 0.397240 0.029 Uiso 1 1 calc R U . . .
C6 C 0.2883(3) 0.5723(4) 0.4594(2) 0.0227(9) Uani 1 1 d . . . . .
C7 C 0.2959(3) 0.6767(4) 0.5243(2) 0.0252(10) Uani 1 1 d . . . . .
C8 C 0.2357(4) 0.7906(5) 0.5162(3) 0.0384(12) Uani 1 1 d . . . . .
H8A H 0.246444 0.839305 0.469373 0.058 Uiso 1 1 calc R U . . .
H8B H 0.240806 0.850797 0.559440 0.058 Uiso 1 1 calc R U . . .
H8C H 0.181209 0.754462 0.514675 0.058 Uiso 1 1 calc R U . . .
C9 C 0.3800(3) 0.7388(5) 0.5235(3) 0.0323(11) Uani 1 1 d . . . . .
H9A H 0.420345 0.668363 0.524908 0.048 Uiso 1 1 calc R U . . .
H9B H 0.386366 0.796445 0.567662 0.048 Uiso 1 1 calc R U . . .
H9C H 0.386739 0.791279 0.477249 0.048 Uiso 1 1 calc R U . . .
C10 C 0.2777(3) 0.6101(5) 0.6012(2) 0.0308(11) Uani 1 1 d . . . . .
H10A H 0.221477 0.582672 0.602622 0.046 Uiso 1 1 calc R U . . .
H10B H 0.288127 0.673231 0.642126 0.046 Uiso 1 1 calc R U . . .
H10C H 0.312149 0.532098 0.607454 0.046 Uiso 1 1 calc R U . . .
C11 C 0.3338(3) 0.2058(5) 0.4076(2) 0.0259(10) Uani 1 1 d . . . . .
C12 C 0.3254(3) 0.1435(5) 0.4870(3) 0.0302(11) Uani 1 1 d . . . . .
H12A H 0.355029 0.197206 0.523743 0.045 Uiso 1 1 calc R U . . .
H12B H 0.347246 0.053233 0.486331 0.045 Uiso 1 1 calc R U . . .
H12C H 0.268779 0.140505 0.501215 0.045 Uiso 1 1 calc R U . . .
C13 C 0.4205(3) 0.1956(5) 0.3799(3) 0.0332(11) Uani 1 1 d . . . . .
H13A H 0.422496 0.214459 0.325621 0.050 Uiso 1 1 calc R U . . .
H13B H 0.440680 0.105789 0.389297 0.050 Uiso 1 1 calc R U . . .
H13C H 0.453674 0.259937 0.407139 0.050 Uiso 1 1 calc R U . . .
C14 C 0.2823(4) 0.1152(5) 0.3559(3) 0.0389(13) Uani 1 1 d . . . . .
H14A H 0.225554 0.126346 0.368601 0.058 Uiso 1 1 calc R U . . .
H14B H 0.297757 0.022354 0.363624 0.058 Uiso 1 1 calc R U . . .
H14C H 0.290984 0.139578 0.302952 0.058 Uiso 1 1 calc R U . . .
C15 C 0.1731(3) 0.5583(5) 0.2708(3) 0.0349(12) Uani 1 1 d D U . . .
C19 C 0.4999(3) 0.3575(5) 0.6058(2) 0.0217(9) Uani 1 1 d . . . . .
C20 C 0.5719(3) 0.2300(5) 0.6837(2) 0.0276(10) Uani 1 1 d . . . . .
C21 C 0.5519(3) 0.3414(5) 0.7223(2) 0.0282(10) Uani 1 1 d . . . . .
C22 C 0.5693(4) 0.3758(6) 0.8025(3) 0.0407(13) Uani 1 1 d . . . . .
H22A H 0.591063 0.466039 0.805135 0.061 Uiso 1 1 calc R U . . .
H22B H 0.608567 0.313150 0.823056 0.061 Uiso 1 1 calc R U . . .
H22C H 0.519868 0.370990 0.832181 0.061 Uiso 1 1 calc R U . . .
C23 C 0.6198(4) 0.1141(6) 0.7110(3) 0.0388(12) Uani 1 1 d . . . . .
H23A H 0.585026 0.036140 0.715199 0.058 Uiso 1 1 calc R U . . .
H23B H 0.642734 0.134613 0.760654 0.058 Uiso 1 1 calc R U . . .
H23C H 0.663031 0.095634 0.675080 0.058 Uiso 1 1 calc R U . . .
C24 C 0.5491(3) 0.1514(5) 0.5459(2) 0.0277(10) Uani 1 1 d . . . . .
H24 H 0.511351 0.183454 0.505988 0.033 Uiso 1 1 calc R U . . .
C25 C 0.5252(4) 0.0101(6) 0.5635(3) 0.0388(12) Uani 1 1 d . . . . .
H25A H 0.520137 -0.040098 0.516312 0.058 Uiso 1 1 calc R U . . .
H25B H 0.473741 0.009858 0.590164 0.058 Uiso 1 1 calc R U . . .
H25C H 0.566140 -0.031061 0.595496 0.058 Uiso 1 1 calc R U . . .
C26 C 0.6321(3) 0.1635(5) 0.5131(3) 0.0376(12) Uani 1 1 d . . . . .
H26A H 0.671594 0.136117 0.551009 0.056 Uiso 1 1 calc R U . . .
H26B H 0.642042 0.255793 0.498522 0.056 Uiso 1 1 calc R U . . .
H26C H 0.636638 0.106286 0.468516 0.056 Uiso 1 1 calc R U . . .
C27 C 0.4779(3) 0.5565(5) 0.6841(2) 0.0307(11) Uani 1 1 d . . . . .
H27 H 0.441570 0.576623 0.640627 0.037 Uiso 1 1 calc R U . . .
C28 C 0.4274(4) 0.5717(6) 0.7557(3) 0.0395(13) Uani 1 1 d . . . . .
H28A H 0.388514 0.499118 0.758562 0.059 Uiso 1 1 calc R U . . .
H28B H 0.399053 0.656743 0.754334 0.059 Uiso 1 1 calc R U . . .
H28C H 0.462428 0.568939 0.800156 0.059 Uiso 1 1 calc R U . . .
C29 C 0.5476(4) 0.6528(6) 0.6782(3) 0.0489(15) Uani 1 1 d . . . . .
H29A H 0.585289 0.636234 0.719621 0.073 Uiso 1 1 calc R U . . .
H29B H 0.527544 0.743956 0.681631 0.073 Uiso 1 1 calc R U . . .
H29C H 0.574839 0.640199 0.629727 0.073 Uiso 1 1 calc R U . . .
B1 B 0.4579(3) 0.4171(5) 0.5309(3) 0.0227(10) Uani 1 1 d . . . . .
C16A C 0.0938(6) 0.4845(10) 0.2760(6) 0.068(3) Uani 0.812(14) 1 d D U P A 1
H16A H 0.103453 0.388918 0.271484 0.102 Uiso 0.812(14) 1 calc R U P A 1
H16B H 0.058436 0.513648 0.235073 0.102 Uiso 0.812(14) 1 calc R U P A 1
H16C H 0.068580 0.503369 0.324836 0.102 Uiso 0.812(14) 1 calc R U P A 1
C17A C 0.1557(7) 0.7058(7) 0.2674(5) 0.050(2) Uani 0.812(14) 1 d D U P A 1
H17A H 0.120088 0.730190 0.309236 0.075 Uiso 0.812(14) 1 calc R U P A 1
H17B H 0.129732 0.727062 0.219252 0.075 Uiso 0.812(14) 1 calc R U P A 1
H17C H 0.205911 0.755409 0.271681 0.075 Uiso 0.812(14) 1 calc R U P A 1
C18A C 0.2174(8) 0.5233(12) 0.1970(4) 0.064(3) Uani 0.812(14) 1 d D U P A 1
H18A H 0.264353 0.580909 0.191444 0.096 Uiso 0.812(14) 1 calc R U P A 1
H18B H 0.181452 0.536369 0.153863 0.096 Uiso 0.812(14) 1 calc R U P A 1
H18C H 0.234725 0.430469 0.198720 0.096 Uiso 0.812(14) 1 calc R U P A 1
C16B C 0.0884(15) 0.588(5) 0.301(2) 0.063(8) Uani 0.188(14) 1 d D U P A 2
H16D H 0.050163 0.524612 0.279657 0.095 Uiso 0.188(14) 1 calc R U P A 2
H16E H 0.072814 0.678232 0.287675 0.095 Uiso 0.188(14) 1 calc R U P A 2
H16F H 0.088338 0.578816 0.356666 0.095 Uiso 0.188(14) 1 calc R U P A 2
C17B C 0.199(3) 0.697(3) 0.2417(19) 0.045(7) Uani 0.188(14) 1 d D U P A 2
H17D H 0.206183 0.757504 0.284791 0.068 Uiso 0.188(14) 1 calc R U P A 2
H17E H 0.157993 0.732906 0.207872 0.068 Uiso 0.188(14) 1 calc R U P A 2
H17F H 0.249918 0.689574 0.214222 0.068 Uiso 0.188(14) 1 calc R U P A 2
C18B C 0.181(3) 0.465(4) 0.2025(17) 0.053(7) Uani 0.188(14) 1 d D U P A 2
H18D H 0.237330 0.447192 0.192345 0.079 Uiso 0.188(14) 1 calc R U P A 2
H18E H 0.156126 0.506182 0.158068 0.079 Uiso 0.188(14) 1 calc R U P A 2
H18F H 0.153223 0.380913 0.213576 0.079 Uiso 0.188(14) 1 calc R U P A 2

loop_
_atom_site_aniso_label
_atom_site_aniso_U_11
_atom_site_aniso_U_22
_atom_site_aniso_U_33
_atom_site_aniso_U_23
_atom_site_aniso_U_13
_atom_site_aniso_U_12
Cl1 0.0379(5) 0.0414(7) 0.0270(5) 0.0098(5) 0.0047(5) -0.0028(5)
N1 0.031(2) 0.0143(17) 0.0206(16) -0.0031(13) -0.0032(15) 0.0038(15)
N2 0.0259(18) 0.0218(19) 0.0199(17) 0.0006(14) -0.0029(15) 0.0040(17)
N3 0.032(2) 0.025(2) 0.0167(17) -0.0036(14) -0.0024(15) -0.0012(17)
C1 0.0226(19) 0.019(2) 0.0194(19) 0.0020(17) 0.0033(18) -0.0033(16)
C2 0.027(2) 0.020(2) 0.021(2) 0.0006(16) 0.0014(17) -0.0013(19)
C3 0.029(2) 0.022(2) 0.022(2) -0.0030(17) -0.0016(18) -0.0007(19)
C4 0.029(2) 0.019(2) 0.023(2) -0.0006(17) -0.0012(17) 0.0008(18)
C5 0.026(2) 0.014(2) 0.031(2) 0.0016(17) 0.0003(18) 0.0011(17)
C6 0.027(2) 0.022(2) 0.020(2) 0.0005(17) 0.0007(18) -0.0019(18)
C7 0.037(2) 0.017(2) 0.022(2) -0.0058(17) -0.0016(18) 0.001(2)
C8 0.054(3) 0.025(3) 0.036(3) -0.010(2) -0.002(2) 0.008(2)
C9 0.046(3) 0.018(2) 0.032(2) -0.0020(18) -0.005(2) -0.004(2)
C10 0.043(3) 0.026(3) 0.023(2) -0.0048(18) 0.0056(19) -0.002(2)
C11 0.035(3) 0.018(2) 0.024(2) -0.0059(17) -0.0040(19) 0.001(2)
C12 0.039(3) 0.018(2) 0.034(3) 0.0033(17) 0.0009(19) -0.001(2)
C13 0.045(3) 0.030(3) 0.025(2) -0.0001(19) 0.000(2) 0.012(2)
C14 0.057(3) 0.020(3) 0.039(3) -0.006(2) -0.016(2) 0.003(2)
C15 0.047(3) 0.030(3) 0.028(2) 0.0030(19) -0.009(2) 0.001(2)
C19 0.021(2) 0.027(2) 0.0174(19) -0.0005(17) -0.0009(16) -0.0011(19)
C20 0.024(2) 0.037(3) 0.022(2) 0.0027(19) -0.0037(18) 0.000(2)
C21 0.032(2) 0.035(3) 0.017(2) 0.0003(18) -0.0026(17) -0.001(2)
C22 0.045(3) 0.054(4) 0.023(2) 0.000(2) -0.012(2) 0.002(3)
C23 0.044(3) 0.041(3) 0.032(2) 0.006(2) -0.010(2) 0.012(3)
C24 0.035(3) 0.027(3) 0.021(2) -0.0056(18) 0.0004(18) 0.005(2)
C25 0.048(3) 0.026(3) 0.042(3) -0.005(2) 0.000(2) -0.007(2)
C26 0.041(3) 0.031(3) 0.041(3) 0.002(2) 0.008(2) 0.008(2)
C27 0.048(3) 0.025(3) 0.020(2) -0.0009(17) -0.003(2) 0.005(2)
C28 0.060(4) 0.031(3) 0.028(3) -0.006(2) 0.007(2) 0.010(3)
C29 0.074(4) 0.032(3) 0.041(3) -0.005(2) 0.004(3) -0.015(3)
B1 0.034(3) 0.019(2) 0.015(2) -0.0032(17) 0.0023(19) -0.004(2)
C16A 0.064(5) 0.065(6) 0.076(5) 0.028(5) -0.044(4) -0.012(5)
C17A 0.069(6) 0.038(4) 0.043(4) 0.007(3) -0.026(4) 0.016(4)
C18A 0.092(7) 0.073(7) 0.026(4) 0.000(4) -0.011(4) 0.028(6)
C16B 0.064(13) 0.062(14) 0.063(13) 0.014(12) -0.021(11) -0.009(12)
C17B 0.066(14) 0.031(11) 0.038(12) 0.004(10) -0.013(11) 0.000(12)
C18B 0.069(14) 0.055(14) 0.035(11) -0.005(11) -0.025(11) 0.011(12)

loop_
_atom_type_symbol
_atom_type_description
_atom_type_scat_dispersion_real
_atom_type_scat_dispersion_imag
_atom_type_scat_source
C C 0.0181 0.0091 'International Tables Vol C Tables 4.2.6.8 and 6.1.1.4'
H H 0.0000 0.0000 'International Tables Vol C Tables 4.2.6.8 and 6.1.1.4'
B B 0.0090 0.0039 'International Tables Vol C Tables 4.2.6.8 and 6.1.1.4'
Cl Cl 0.3639 0.7018 'International Tables Vol C Tables 4.2.6.8 and 6.1.1.4'
N N 0.0311 0.0180 'International Tables Vol C Tables 4.2.6.8 and 6.1.1.4'

loop_
_geom_angle_atom_site_label_1
_geom_angle_atom_site_label_2
_geom_angle_atom_site_label_3
_geom_angle
_geom_angle_site_symmetry_1
_geom_angle_site_symmetry_3
_geom_angle_publ_flag
B1 N1 C1 139.1(4) . . ?
C19 N2 C20 109.7(4) . . ?
C19 N2 C24 121.9(4) . . ?
C20 N2 C24 128.2(4) . . ?
C19 N3 C21 109.8(4) . . ?
C19 N3 C27 121.6(4) . . ?
C21 N3 C27 128.0(4) . . ?
N1 C1 C2 120.0(4) . . ?
N1 C1 C6 122.0(4) . . ?
C6 C1 C2 117.8(4) . . ?
C1 C2 C11 123.1(4) . . ?
C3 C2 C1 118.0(4) . . ?
C3 C2 C11 118.9(4) . . ?
C2 C3 H3 118.0 . . ?
C4 C3 C2 123.9(4) . . ?
C4 C3 H3 118.0 . . ?
C3 C4 C5 116.5(4) . . ?
C3 C4 C15 121.4(4) . . ?
C5 C4 C15 122.1(4) . . ?
C4 C5 H5 118.4 . . ?
C4 C5 C6 123.2(4) . . ?
C6 C5 H5 118.4 . . ?
C1 C6 C7 122.9(4) . . ?
C5 C6 C1 119.6(4) . . ?
C5 C6 C7 117.5(4) . . ?
C8 C7 C6 112.5(4) . . ?
C8 C7 C9 107.1(4) . . ?
C8 C7 C10 106.2(4) . . ?
C9 C7 C6 109.9(4) . . ?
C9 C7 C10 111.4(4) . . ?
C10 C7 C6 109.7(4) . . ?
C7 C8 H8A 109.5 . . ?
C7 C8 H8B 109.5 . . ?
C7 C8 H8C 109.5 . . ?
H8A C8 H8B 109.5 . . ?
H8A C8 H8C 109.5 . . ?
H8B C8 H8C 109.5 . . ?
C7 C9 H9A 109.5 . . ?
C7 C9 H9B 109.5 . . ?
C7 C9 H9C 109.5 . . ?
H9A C9 H9B 109.5 . . ?
H9A C9 H9C 109.5 . . ?
H9B C9 H9C 109.5 . . ?
C7 C10 H10A 109.5 . . ?
C7 C10 H10B 109.5 . . ?
C7 C10 H10C 109.5 . . ?
H10A C10 H10B 109.5 . . ?
H10A C10 H10C 109.5 . . ?
H10B C10 H10C 109.5 . . ?
C2 C11 C12 112.6(4) . . ?
C2 C11 C14 111.8(4) . . ?
C12 C11 C14 104.3(4) . . ?
C13 C11 C2 110.2(4) . . ?
C13 C11 C12 110.4(4) . . ?
C13 C11 C14 107.2(4) . . ?
C11 C12 H12A 109.5 . . ?
C11 C12 H12B 109.5 . . ?
C11 C12 H12C 109.5 . . ?
H12A C12 H12B 109.5 . . ?
H12A C12 H12C 109.5 . . ?
H12B C12 H12C 109.5 . . ?
C11 C13 H13A 109.5 . . ?
C11 C13 H13B 109.5 . . ?
C11 C13 H13C 109.5 . . ?
H13A C13 H13B 109.5 . . ?
H13A C13 H13C 109.5 . . ?
H13B C13 H13C 109.5 . . ?
C11 C14 H14A 109.5 . . ?
C11 C14 H14B 109.5 . . ?
C11 C14 H14C 109.5 . . ?
H14A C14 H14B 109.5 . . ?
H14A C14 H14C 109.5 . . ?
H14B C14 H14C 109.5 . . ?
C4 C15 C18A 109.2(5) . . ?
C4 C15 C16B 107.1(14) . . ?
C4 C15 C17B 109.6(14) . . ?
C4 C15 C18B 114.0(15) . . ?
C16A C15 C4 108.5(4) . . ?
C16A C15 C18A 111.0(7) . . ?
C17A C15 C4 113.3(5) . . ?
C17A C15 C16A 108.4(7) . . ?
C17A C15 C18A 106.5(6) . . ?
C16B C15 C17B 102(2) . . ?
C18B C15 C16B 118(2) . . ?
C18B C15 C17B 106(2) . . ?
N2 C19 N3 107.0(4) . . ?
N2 C19 B1 126.7(4) . . ?
N3 C19 B1 126.1(4) . . ?
N2 C20 C23 125.0(4) . . ?
C21 C20 N2 107.0(4) . . ?
C21 C20 C23 128.1(4) . . ?
N3 C21 C22 124.9(5) . . ?
C20 C21 N3 106.4(4) . . ?
C20 C21 C22 128.6(5) . . ?
C21 C22 H22A 109.5 . . ?
C21 C22 H22B 109.5 . . ?
C21 C22 H22C 109.5 . . ?
H22A C22 H22B 109.5 . . ?
H22A C22 H22C 109.5 . . ?
H22B C22 H22C 109.5 . . ?
C20 C23 H23A 109.5 . . ?
C20 C23 H23B 109.5 . . ?
C20 C23 H23C 109.5 . . ?
H23A C23 H23B 109.5 . . ?
H23A C23 H23C 109.5 . . ?
H23B C23 H23C 109.5 . . ?
N2 C24 H24 106.4 . . ?
N2 C24 C25 112.8(4) . . ?
N2 C24 C26 110.7(4) . . ?
C25 C24 H24 106.4 . . ?
C26 C24 H24 106.4 . . ?
C26 C24 C25 113.5(5) . . ?
C24 C25 H25A 109.5 . . ?
C24 C25 H25B 109.5 . . ?
C24 C25 H25C 109.5 . . ?
H25A C25 H25B 109.5 . . ?
H25A C25 H25C 109.5 . . ?
H25B C25 H25C 109.5 . . ?
C24 C26 H26A 109.5 . . ?
C24 C26 H26B 109.5 . . ?
C24 C26 H26C 109.5 . . ?
H26A C26 H26B 109.5 . . ?
H26A C26 H26C 109.5 . . ?
H26B C26 H26C 109.5 . . ?
N3 C27 H27 106.4 . . ?
N3 C27 C28 112.6(4) . . ?
N3 C27 C29 109.8(4) . . ?
C28 C27 H27 106.4 . . ?
C29 C27 H27 106.4 . . ?
C29 C27 C28 114.5(4) . . ?
C27 C28 H28A 109.5 . . ?
C27 C28 H28B 109.5 . . ?
C27 C28 H28C 109.5 . . ?
H28A C28 H28B 109.5 . . ?
H28A C28 H28C 109.5 . . ?
H28B C28 H28C 109.5 . . ?
C27 C29 H29A 109.5 . . ?
C27 C29 H29B 109.5 . . ?
C27 C29 H29C 109.5 . . ?
H29A C29 H29B 109.5 . . ?
H29A C29 H29C 109.5 . . ?
H29B C29 H29C 109.5 . . ?
N1 B1 Cl1 127.4(4) . . ?
N1 B1 C19 124.3(4) . . ?
C19 B1 Cl1 108.2(3) . . ?
C15 C16A H16A 109.5 . . ?
C15 C16A H16B 109.5 . . ?
C15 C16A H16C 109.5 . . ?
H16A C16A H16B 109.5 . . ?
H16A C16A H16C 109.5 . . ?
H16B C16A H16C 109.5 . . ?
C15 C17A H17A 109.5 . . ?
C15 C17A H17B 109.5 . . ?
C15 C17A H17C 109.5 . . ?
H17A C17A H17B 109.5 . . ?
H17A C17A H17C 109.5 . . ?
H17B C17A H17C 109.5 . . ?
C15 C18A H18A 109.5 . . ?
C15 C18A H18B 109.5 . . ?
C15 C18A H18C 109.5 . . ?
H18A C18A H18B 109.5 . . ?
H18A C18A H18C 109.5 . . ?
H18B C18A H18C 109.5 . . ?
C15 C16B H16D 109.5 . . ?
C15 C16B H16E 109.5 . . ?
C15 C16B H16F 109.5 . . ?
H16D C16B H16E 109.5 . . ?
H16D C16B H16F 109.5 . . ?
H16E C16B H16F 109.5 . . ?
C15 C17B H17D 109.5 . . ?
C15 C17B H17E 109.5 . . ?
C15 C17B H17F 109.5 . . ?
H17D C17B H17E 109.5 . . ?
H17D C17B H17F 109.5 . . ?
H17E C17B H17F 109.5 . . ?
C15 C18B H18D 109.5 . . ?
C15 C18B H18E 109.5 . . ?
C15 C18B H18F 109.5 . . ?
H18D C18B H18E 109.5 . . ?
H18D C18B H18F 109.5 . . ?
H18E C18B H18F 109.5 . . ?

loop_
_geom_bond_atom_site_label_1
_geom_bond_atom_site_label_2
_geom_bond_distance
_geom_bond_site_symmetry_2
_geom_bond_publ_flag
Cl1 B1 1.878(5) . ?
N1 C1 1.384(6) . ?
N1 B1 1.305(7) . ?
N2 C19 1.340(6) . ?
N2 C20 1.394(6) . ?
N2 C24 1.488(6) . ?
N3 C19 1.343(6) . ?
N3 C21 1.396(6) . ?
N3 C27 1.480(6) . ?
C1 C2 1.439(6) . ?
C1 C6 1.419(6) . ?
C2 C3 1.406(6) . ?
C2 C11 1.537(7) . ?
C3 H3 0.9500 . ?
C3 C4 1.382(6) . ?
C4 C5 1.388(6) . ?
C4 C15 1.534(6) . ?
C5 H5 0.9500 . ?
C5 C6 1.392(6) . ?
C6 C7 1.563(6) . ?
C7 C8 1.533(7) . ?
C7 C9 1.538(7) . ?
C7 C10 1.547(6) . ?
C8 H8A 0.9800 . ?
C8 H8B 0.9800 . ?
C8 H8C 0.9800 . ?
C9 H9A 0.9800 . ?
C9 H9B 0.9800 . ?
C9 H9C 0.9800 . ?
C10 H10A 0.9800 . ?
C10 H10B 0.9800 . ?
C10 H10C 0.9800 . ?
C11 C12 1.544(6) . ?
C11 C13 1.532(7) . ?
C11 C14 1.553(7) . ?
C12 H12A 0.9800 . ?
C12 H12B 0.9800 . ?
C12 H12C 0.9800 . ?
C13 H13A 0.9800 . ?
C13 H13B 0.9800 . ?
C13 H13C 0.9800 . ?
C14 H14A 0.9800 . ?
C14 H14B 0.9800 . ?
C14 H14C 0.9800 . ?
C15 C16A 1.521(10) . ?
C15 C17A 1.516(9) . ?
C15 C18A 1.542(10) . ?
C15 C16B 1.54(2) . ?
C15 C17B 1.56(2) . ?
C15 C18B 1.54(2) . ?
C19 B1 1.615(6) . ?
C20 C21 1.355(7) . ?
C20 C23 1.496(7) . ?
C21 C22 1.491(6) . ?
C22 H22A 0.9800 . ?
C22 H22B 0.9800 . ?
C22 H22C 0.9800 . ?
C23 H23A 0.9800 . ?
C23 H23B 0.9800 . ?
C23 H23C 0.9800 . ?
C24 H24 1.0000 . ?
C24 C25 1.512(8) . ?
C24 C26 1.507(7) . ?
C25 H25A 0.9800 . ?
C25 H25B 0.9800 . ?
C25 H25C 0.9800 . ?
C26 H26A 0.9800 . ?
C26 H26B 0.9800 . ?
C26 H26C 0.9800 . ?
C27 H27 1.0000 . ?
C27 C28 1.529(7) . ?
C27 C29 1.519(8) . ?
C28 H28A 0.9800 . ?
C28 H28B 0.9800 . ?
C28 H28C 0.9800 . ?
C29 H29A 0.9800 . ?
C29 H29B 0.9800 . ?
C29 H29C 0.9800 . ?
C16A H16A 0.9800 . ?
C16A H16B 0.9800 . ?
C16A H16C 0.9800 . ?
C17A H17A 0.9800 . ?
C17A H17B 0.9800 . ?
C17A H17C 0.9800 . ?
C18A H18A 0.9800 . ?
C18A H18B 0.9800 . ?
C18A H18C 0.9800 . ?
C16B H16D 0.9800 . ?
C16B H16E 0.9800 . ?
C16B H16F 0.9800 . ?
C17B H17D 0.9800 . ?
C17B H17E 0.9800 . ?
C17B H17F 0.9800 . ?
C18B H18D 0.9800 . ?
C18B H18E 0.9800 . ?
C18B H18F 0.9800 . ?

loop_
_geom_torsion_atom_site_label_1
_geom_torsion_atom_site_label_2
_geom_torsion_atom_site_label_3
_geom_torsion_atom_site_label_4
_geom_torsion
_geom_torsion_site_symmetry_1
_geom_torsion_site_symmetry_2
_geom_torsion_site_symmetry_3
_geom_torsion_site_symmetry_4
_geom_torsion_publ_flag
N1 C1 C2 C3 -174.8(4) . . . . ?
N1 C1 C2 C11 4.1(6) . . . . ?
N1 C1 C6 C5 175.4(4) . . . . ?
N1 C1 C6 C7 -5.4(6) . . . . ?
N2 C19 B1 Cl1 -78.2(5) . . . . ?
N2 C19 B1 N1 102.0(6) . . . . ?
N2 C20 C21 N3 0.4(5) . . . . ?
N2 C20 C21 C22 177.4(5) . . . . ?
N3 C19 B1 Cl1 96.9(5) . . . . ?
N3 C19 B1 N1 -82.8(7) . . . . ?
C1 N1 B1 Cl1 4.6(9) . . . . ?
C1 N1 B1 C19 -175.7(4) . . . . ?
C1 C2 C3 C4 -3.6(7) . . . . ?
C1 C2 C11 C12 46.2(6) . . . . ?
C1 C2 C11 C13 -77.7(5) . . . . ?
C1 C2 C11 C14 163.2(4) . . . . ?
C1 C6 C7 C8 -169.1(4) . . . . ?
C1 C6 C7 C9 71.7(5) . . . . ?
C1 C6 C7 C10 -51.1(6) . . . . ?
C2 C1 C6 C5 -9.9(6) . . . . ?
C2 C1 C6 C7 169.3(4) . . . . ?
C2 C3 C4 C5 -4.2(7) . . . . ?
C2 C3 C4 C15 179.0(4) . . . . ?
C3 C2 C11 C12 -135.0(4) . . . . ?
C3 C2 C11 C13 101.2(5) . . . . ?
C3 C2 C11 C14 -17.9(6) . . . . ?
C3 C4 C5 C6 5.0(7) . . . . ?
C3 C4 C15 C16A 68.9(7) . . . . ?
C3 C4 C15 C17A -170.7(7) . . . . ?
C3 C4 C15 C18A -52.2(8) . . . . ?
C3 C4 C15 C16B 114.8(19) . . . . ?
C3 C4 C15 C17B -135.8(19) . . . . ?
C3 C4 C15 C18B -18(2) . . . . ?
C4 C5 C6 C1 2.1(7) . . . . ?
C4 C5 C6 C7 -177.1(4) . . . . ?
C5 C4 C15 C16A -107.7(7) . . . . ?
C5 C4 C15 C17A 12.7(8) . . . . ?
C5 C4 C15 C18A 131.2(7) . . . . ?
C5 C4 C15 C16B -61.8(19) . . . . ?
C5 C4 C15 C17B 48(2) . . . . ?
C5 C4 C15 C18B 166(2) . . . . ?
C5 C6 C7 C8 10.1(6) . . . . ?
C5 C6 C7 C9 -109.1(5) . . . . ?
C5 C6 C7 C10 128.1(4) . . . . ?
C6 C1 C2 C3 10.5(6) . . . . ?
C6 C1 C2 C11 -170.6(4) . . . . ?
C11 C2 C3 C4 177.5(4) . . . . ?
C15 C4 C5 C6 -178.3(4) . . . . ?
C19 N2 C20 C21 -0.1(5) . . . . ?
C19 N2 C20 C23 180.0(5) . . . . ?
C19 N2 C24 C25 -129.7(5) . . . . ?
C19 N2 C24 C26 101.9(5) . . . . ?
C19 N3 C21 C20 -0.6(5) . . . . ?
C19 N3 C21 C22 -177.7(5) . . . . ?
C19 N3 C27 C28 132.4(5) . . . . ?
C19 N3 C27 C29 -98.7(5) . . . . ?
C20 N2 C19 N3 -0.2(5) . . . . ?
C20 N2 C19 B1 175.7(4) . . . . ?
C20 N2 C24 C25 55.8(6) . . . . ?
C20 N2 C24 C26 -72.6(6) . . . . ?
C21 N3 C19 N2 0.5(5) . . . . ?
C21 N3 C19 B1 -175.5(4) . . . . ?
C21 N3 C27 C28 -56.4(6) . . . . ?
C21 N3 C27 C29 72.5(6) . . . . ?
C23 C20 C21 N3 -179.7(5) . . . . ?
C23 C20 C21 C22 -2.7(9) . . . . ?
C24 N2 C19 N3 -175.6(4) . . . . ?
C24 N2 C19 B1 0.3(7) . . . . ?
C24 N2 C20 C21 174.9(4) . . . . ?
C24 N2 C20 C23 -5.0(7) . . . . ?
C27 N3 C19 N2 173.2(4) . . . . ?
C27 N3 C19 B1 -2.8(7) . . . . ?
C27 N3 C21 C20 -172.7(4) . . . . ?
C27 N3 C21 C22 10.2(8) . . . . ?
B1 N1 C1 C2 91.3(7) . . . . ?
B1 N1 C1 C6 -94.2(7) . . . . ?
